data_7115572
loop_
_publ_author_name
'Lankani P. Wijesinghe'
'Buddhie S. Lankage'
'Gearoid M. O Maille'
'Sarath D. Perera'
'Deanne Nolan'
'Longsheng Wang'
'Sylvia M. Draper'

_publ_section_title
;
 Methoxy functionalisation: exerting synthetic control of the
 supramolecular and electronic structure of nitrogen-doped nanographenes
;
_journal_name_full Chem.Commun.
_journal_page_first 10637
_journal_paper_doi 10.1039/C4cc03577A
_journal_volume 50
_journal_year 2014
_chemical_formula_sum 'C52 H54 N4 O6'
_chemical_formula_weight 830.99
_chemical_name_systematic
; 
 ? 
;
_space_group_IT_number 14
_symmetry_cell_setting monoclinic
_symmetry_space_group_name_Hall '-P 2yn'
_symmetry_space_group_name_H-M 'P 1 21/n 1'
_atom_sites_solution_hydrogens geom
_atom_sites_solution_primary direct
_atom_sites_solution_secondary difmap
_audit_creation_method SHELXL-97
_cell_angle_alpha 90.00
_cell_angle_beta 94.14(2)
_cell_angle_gamma 90.00
_cell_formula_units_Z 4
_cell_length_a 13.586(12)
_cell_length_b 11.951(11)
_cell_length_c 31.96(3)
_cell_measurement_temperature 123(2)
_cell_volume 5176(8)
_computing_structure_refinement 'SHELXL-97 (Sheldrick, 1997)'
_computing_structure_solution 'SHELXS-97 (Sheldrick, 1990)'
_diffrn_ambient_temperature 123(2)
_diffrn_measured_fraction_theta_full 0.984
_diffrn_measured_fraction_theta_max 0.984
_diffrn_radiation_monochromator graphite
_diffrn_radiation_source 'fine-focus sealed tube'
_diffrn_radiation_type MoK\a
_diffrn_radiation_wavelength 0.71073
_diffrn_reflns_av_R_equivalents 0.1348
_diffrn_reflns_av_sigmaI/netI 0.0987
_diffrn_reflns_limit_h_max 16
_diffrn_reflns_limit_h_min -16
_diffrn_reflns_limit_k_max 14
_diffrn_reflns_limit_k_min -14
_diffrn_reflns_limit_l_max 37
_diffrn_reflns_limit_l_min -38
_diffrn_reflns_number 53620
_diffrn_reflns_theta_full 25.26
_diffrn_reflns_theta_max 25.26
_diffrn_reflns_theta_min 1.67
_exptl_absorpt_coefficient_mu 0.070
_exptl_absorpt_correction_T_max 0.9951
_exptl_absorpt_correction_T_min 0.9889
_exptl_absorpt_correction_type multi-scan
_exptl_absorpt_process_details 'blessing, Acta Cryst. 1995(A51) 33-38'
_exptl_crystal_colour colorless
_exptl_crystal_density_diffrn 1.066
_exptl_crystal_density_method 'not measured'
_exptl_crystal_description block
_exptl_crystal_F_000 1768
_exptl_crystal_size_max 0.16
_exptl_crystal_size_mid 0.09
_exptl_crystal_size_min 0.07
_refine_diff_density_max 0.305
_refine_diff_density_min -0.237
_refine_diff_density_rms 0.038
_refine_ls_extinction_method none
_refine_ls_goodness_of_fit_ref 0.912
_refine_ls_hydrogen_treatment constr
_refine_ls_matrix_type full
_refine_ls_number_parameters 625
_refine_ls_number_reflns 9248
_refine_ls_number_restraints 81
_refine_ls_restrained_S_all 0.925
_refine_ls_R_factor_all 0.1796
_refine_ls_R_factor_gt 0.0732
_refine_ls_shift/su_max 0.036
_refine_ls_shift/su_mean 0.001
_refine_ls_structure_factor_coef Fsqd
_refine_ls_weighting_details 'calc w=1/[\s^2^(Fo^2^)+(0.0942P)^2^+0.0000P] where P=(Fo^2^+2Fc^2^)/3'
_refine_ls_weighting_scheme calc
_refine_ls_wR_factor_gt 0.1673
_refine_ls_wR_factor_ref 0.2082
_reflns_number_gt 3849
_reflns_number_total 9248
_reflns_threshold_expression >2sigma(I)
_cod_data_source_file c4cc03577a2.cif
_cod_data_source_block a
_cod_original_sg_symbol_H-M P2(1)/n
_cod_database_code 7115572

loop_
_symmetry_equiv_pos_as_xyz
'x, y, z'
'-x+1/2, y+1/2, -z+1/2'
'-x, -y, -z'
'x-1/2, -y-1/2, z-1/2'

loop_
_atom_site_label
_atom_site_type_symbol
_atom_site_fract_x
_atom_site_fract_y
_atom_site_fract_z
_atom_site_U_iso_or_equiv
_atom_site_adp_type
_atom_site_occupancy
_atom_site_symmetry_multiplicity
_atom_site_calc_flag
_atom_site_refinement_flags
_atom_site_disorder_assembly
_atom_site_disorder_group
N1 N 0.8016(3) 0.5340(5) 0.10575(15) 0.1230(16) Uani 1 1 d . . .
N2 N 0.7116(4) 0.3704(4) 0.11629(16) 0.1195(16) Uani 1 1 d . . .
N3 N 0.8300(3) 0.4511(3) 0.26216(11) 0.0811(10) Uani 1 1 d . . .
N4 N 0.6976(3) 0.3277(3) 0.27111(11) 0.0802(10) Uani 1 1 d . . .
O1 O 0.1923(3) 0.8933(3) 0.09001(13) 0.1143(11) Uani 1 1 d . . .
O2 O 0.2457(3) 1.1011(3) 0.10962(9) 0.1128(11) Uani 1 1 d . B .
O3 O 0.4098(3) 1.1407(2) 0.16169(10) 0.1009(10) Uani 1 1 d . . .
O4 O 0.1318(2) 0.8240(2) 0.24543(9) 0.0871(9) Uani 1 1 d . . .
O5 O 0.1955(2) 0.9836(2) 0.29954(9) 0.0943(9) Uani 1 1 d . . .
O6 O 0.3849(3) 0.9988(2) 0.32640(10) 0.0936(9) Uani 1 1 d . . .
C1 C 0.5963(2) 0.6044(3) 0.17253(10) 0.0464(8) Uani 1 1 d . . .
C2 C 0.5333(2) 0.6845(3) 0.15416(10) 0.0489(9) Uani 1 1 d . . .
C3 C 0.4707(2) 0.7431(3) 0.17924(10) 0.0489(8) Uani 1 1 d . . .
C4 C 0.4703(3) 0.7186(3) 0.22221(10) 0.0522(9) Uani 1 1 d . . .
C5 C 0.5358(3) 0.6404(3) 0.24062(10) 0.0493(9) Uani 1 1 d . . .
C6 C 0.5977(2) 0.5826(3) 0.21563(10) 0.0466(8) Uani 1 1 d . . .
C11 C 0.5336(2) 0.7096(3) 0.10871(10) 0.0494(9) Uani 1 1 d . . .
C12 C 0.4949(3) 0.6358(3) 0.07852(11) 0.0693(11) Uani 1 1 d . . .
H12A H 0.4663 0.5680 0.0873 0.083 Uiso 1 1 calc R . .
C13 C 0.4962(3) 0.6569(3) 0.03633(12) 0.0808(13) Uani 1 1 d . . .
H13A H 0.4670 0.6045 0.0168 0.097 Uiso 1 1 calc R . .
C14 C 0.5387(3) 0.7517(3) 0.02194(11) 0.0716(11) Uani 1 1 d . A .
C15 C 0.5761(3) 0.8257(3) 0.05202(12) 0.0767(12) Uani 1 1 d . . .
H15A H 0.6042 0.8938 0.0432 0.092 Uiso 1 1 calc R . .
C16 C 0.5746(3) 0.8053(3) 0.09416(11) 0.0694(11) Uani 1 1 d . . .
H16A H 0.6025 0.8586 0.1136 0.083 Uiso 1 1 calc R . .
C17 C 0.5385(5) 0.7757(4) -0.02510(14) 0.1179(19) Uani 1 1 d DU . .
C18 C 0.5353(17) 0.8925(12) -0.0422(9) 0.115(8) Uani 0.271(10) 1 d PDU A 1
H18A H 0.6022 0.9237 -0.0407 0.172 Uiso 0.271(10) 1 calc PR A 1
H18B H 0.4932 0.9390 -0.0256 0.172 Uiso 0.271(10) 1 calc PR A 1
H18C H 0.5084 0.8913 -0.0715 0.172 Uiso 0.271(10) 1 calc PR A 1
C19 C 0.4747(19) 0.6985(17) -0.0537(6) 0.149(8) Uani 0.271(10) 1 d PDU A 1
H19A H 0.5005 0.6220 -0.0513 0.224 Uiso 0.271(10) 1 calc PR A 1
H19B H 0.4758 0.7241 -0.0828 0.224 Uiso 0.271(10) 1 calc PR A 1
H19C H 0.4067 0.6998 -0.0453 0.224 Uiso 0.271(10) 1 calc PR A 1
C20 C 0.6488(11) 0.734(2) -0.0297(6) 0.160(8) Uani 0.271(10) 1 d PDU A 1
H20A H 0.6861 0.7366 -0.0023 0.241 Uiso 0.271(10) 1 calc PR A 1
H20B H 0.6805 0.7821 -0.0495 0.241 Uiso 0.271(10) 1 calc PR A 1
H20C H 0.6476 0.6565 -0.0402 0.241 Uiso 0.271(10) 1 calc PR A 1
C18A C 0.6003(9) 0.8766(7) -0.0333(3) 0.162(5) Uani 0.729(10) 1 d PD A 2
H18D H 0.6701 0.8588 -0.0268 0.244 Uiso 0.729(10) 1 calc PR A 2
H18E H 0.5813 0.9387 -0.0156 0.244 Uiso 0.729(10) 1 calc PR A 2
H18F H 0.5897 0.8980 -0.0629 0.244 Uiso 0.729(10) 1 calc PR A 2
C19A C 0.4285(6) 0.8097(10) -0.0403(2) 0.181(5) Uani 0.729(10) 1 d PD A 2
H19D H 0.4017 0.8593 -0.0196 0.271 Uiso 0.729(10) 1 calc PR A 2
H19E H 0.3877 0.7422 -0.0435 0.271 Uiso 0.729(10) 1 calc PR A 2
H19F H 0.4283 0.8486 -0.0674 0.271 Uiso 0.729(10) 1 calc PR A 2
C20A C 0.5656(9) 0.6754(6) -0.0494(2) 0.149(5) Uani 0.729(10) 1 d PD A 2
H20D H 0.6291 0.6460 -0.0377 0.223 Uiso 0.729(10) 1 calc PR A 2
H20E H 0.5711 0.6964 -0.0788 0.223 Uiso 0.729(10) 1 calc PR A 2
H20F H 0.5147 0.6179 -0.0478 0.223 Uiso 0.729(10) 1 calc PR A 2
C21 C 0.4099(3) 0.8369(3) 0.16058(11) 0.0557(9) Uani 1 1 d . B .
C22 C 0.4378(3) 0.9440(3) 0.17143(11) 0.0606(10) Uani 1 1 d . . .
H22A H 0.4935 0.9570 0.1905 0.073 Uiso 1 1 calc R . .
C26 C 0.3283(3) 0.8189(3) 0.13283(11) 0.0670(11) Uani 1 1 d . . .
H26A H 0.3092 0.7449 0.1251 0.080 Uiso 1 1 calc R B .
C23 C 0.2758(3) 0.9080(4) 0.11677(13) 0.0763(12) Uani 1 1 d . B .
C24 C 0.2997(4) 1.0151(4) 0.12795(13) 0.0743(12) Uani 1 1 d . . .
C25 C 0.3834(4) 1.0330(3) 0.15408(14) 0.0710(11) Uani 1 1 d . B .
C27B C 0.1794(14) 0.790(2) 0.0663(6) 0.185(10) Uani 0.66(3) 1 d P B 1
H27A H 0.1165 0.7925 0.0493 0.278 Uiso 0.66(3) 1 calc PR B 1
H27B H 0.1793 0.7267 0.0857 0.278 Uiso 0.66(3) 1 calc PR B 1
H27C H 0.2337 0.7816 0.0480 0.278 Uiso 0.66(3) 1 calc PR B 1
C27A C 0.2082(13) 0.890(4) 0.0517(7) 0.122(12) Uani 0.34(3) 1 d P B 2
H27D H 0.2262 0.9642 0.0422 0.183 Uiso 0.34(3) 1 calc PR B 2
H27E H 0.1485 0.8641 0.0354 0.183 Uiso 0.34(3) 1 calc PR B 2
H27F H 0.2623 0.8373 0.0477 0.183 Uiso 0.34(3) 1 calc PR B 2
C28 C 0.2047(3) 1.1802(4) 0.13550(16) 0.1048(16) Uani 1 1 d . . .
H28A H 0.1688 1.2366 0.1182 0.157 Uiso 1 1 calc R B .
H28B H 0.2575 1.2166 0.1531 0.157 Uiso 1 1 calc R . .
H28C H 0.1592 1.1429 0.1534 0.157 Uiso 1 1 calc R . .
C29 C 0.4999(5) 1.1619(4) 0.1841(2) 0.135(2) Uani 1 1 d . . .
H29A H 0.5091 1.2428 0.1873 0.203 Uiso 1 1 calc R . .
H29B H 0.5537 1.1306 0.1689 0.203 Uiso 1 1 calc R . .
H29C H 0.5001 1.1270 0.2119 0.203 Uiso 1 1 calc R . .
C31 C 0.3980(3) 0.7797(3) 0.24716(10) 0.0534(9) Uani 1 1 d . . .
C32 C 0.4300(3) 0.8561(3) 0.27764(11) 0.0641(10) Uani 1 1 d . . .
H32A H 0.4984 0.8642 0.2856 0.077 Uiso 1 1 calc R . .
C33 C 0.3615(4) 0.9203(3) 0.29633(12) 0.0687(11) Uani 1 1 d . . .
C34 C 0.2625(3) 0.9103(3) 0.28437(12) 0.0669(11) Uani 1 1 d . . .
C35 C 0.2316(3) 0.8311(3) 0.25514(12) 0.0642(10) Uani 1 1 d . . .
C36 C 0.2987(3) 0.7652(3) 0.23653(11) 0.0606(10) Uani 1 1 d . . .
H36A H 0.2769 0.7102 0.2165 0.073 Uiso 1 1 calc R . .
C37 C 0.4849(5) 1.0047(5) 0.34251(17) 0.126(2) Uani 1 1 d . . .
H37A H 0.4923 1.0643 0.3636 0.189 Uiso 1 1 calc R . .
H37B H 0.5269 1.0208 0.3196 0.189 Uiso 1 1 calc R . .
H37C H 0.5044 0.9330 0.3555 0.189 Uiso 1 1 calc R . .
C38 C 0.1576(4) 0.9533(4) 0.33725(16) 0.1124(17) Uani 1 1 d . . .
H38A H 0.1107 1.0104 0.3453 0.169 Uiso 1 1 calc R . .
H38B H 0.2116 0.9470 0.3592 0.169 Uiso 1 1 calc R . .
H38C H 0.1237 0.8811 0.3338 0.169 Uiso 1 1 calc R . .
C39 C 0.0984(3) 0.7480(5) 0.21296(18) 0.130(2) Uani 1 1 d . . .
H39A H 0.0262 0.7506 0.2091 0.196 Uiso 1 1 calc R . .
H39B H 0.1195 0.6720 0.2207 0.196 Uiso 1 1 calc R . .
H39C H 0.1265 0.7694 0.1867 0.196 Uiso 1 1 calc R . .
C41 C 0.5452(3) 0.6190(3) 0.28661(10) 0.0533(9) Uani 1 1 d . . .
C42 C 0.6236(3) 0.6600(3) 0.31130(12) 0.0709(11) Uani 1 1 d . . .
H42A H 0.6676 0.7103 0.2992 0.085 Uiso 1 1 calc R . .
C43 C 0.6414(3) 0.6313(3) 0.35301(12) 0.0755(12) Uani 1 1 d . . .
H43A H 0.6960 0.6634 0.3690 0.091 Uiso 1 1 calc R . .
C44 C 0.5817(3) 0.5577(4) 0.37134(12) 0.0720(11) Uani 1 1 d . C .
C45 C 0.5001(3) 0.5194(4) 0.34735(12) 0.0771(12) Uani 1 1 d . . .
H45A H 0.4552 0.4710 0.3598 0.093 Uiso 1 1 calc R . .
C46 C 0.4817(3) 0.5493(3) 0.30544(11) 0.0635(10) Uani 1 1 d . . .
H46A H 0.4248 0.5212 0.2898 0.076 Uiso 1 1 calc R . .
C47 C 0.6007(4) 0.5224(5) 0.41744(15) 0.1193(18) Uani 1 1 d DU . .
C48 C 0.5213(6) 0.5732(8) 0.44295(17) 0.154(3) Uani 0.850(7) 1 d PDU C 1
H48A H 0.5331 0.5511 0.4724 0.232 Uiso 0.850(7) 1 calc PR C 1
H48B H 0.4563 0.5463 0.4321 0.232 Uiso 0.850(7) 1 calc PR C 1
H48C H 0.5235 0.6550 0.4408 0.232 Uiso 0.850(7) 1 calc PR C 1
C49 C 0.5918(9) 0.3946(6) 0.4198(3) 0.183(4) Uani 0.850(7) 1 d PDU C 1
H49A H 0.6038 0.3704 0.4491 0.275 Uiso 0.850(7) 1 calc PR C 1
H49B H 0.6405 0.3600 0.4028 0.275 Uiso 0.850(7) 1 calc PR C 1
H49C H 0.5253 0.3718 0.4093 0.275 Uiso 0.850(7) 1 calc PR C 1
C50 C 0.7027(5) 0.5609(9) 0.4362(2) 0.141(3) Uani 0.850(7) 1 d PDU C 1
H50A H 0.7119 0.5369 0.4655 0.212 Uiso 0.850(7) 1 calc PR C 1
H50B H 0.7069 0.6427 0.4347 0.212 Uiso 0.850(7) 1 calc PR C 1
H50C H 0.7542 0.5277 0.4202 0.212 Uiso 0.850(7) 1 calc PR C 1
C48A C 0.619(3) 0.6292(18) 0.4449(9) 0.140(10) Uani 0.150(7) 1 d PDU C 2
H48D H 0.6308 0.6075 0.4744 0.211 Uiso 0.150(7) 1 calc PR C 2
H48E H 0.5613 0.6782 0.4416 0.211 Uiso 0.150(7) 1 calc PR C 2
H48F H 0.6771 0.6690 0.4359 0.211 Uiso 0.150(7) 1 calc PR C 2
C49A C 0.6975(18) 0.454(3) 0.4178(11) 0.129(9) Uani 0.150(7) 1 d PDU C 2
H49D H 0.7166 0.4293 0.4465 0.193 Uiso 0.150(7) 1 calc PR C 2
H49E H 0.7499 0.5010 0.4076 0.193 Uiso 0.150(7) 1 calc PR C 2
H49F H 0.6873 0.3887 0.3995 0.193 Uiso 0.150(7) 1 calc PR C 2
C50A C 0.519(2) 0.451(3) 0.4355(10) 0.121(9) Uani 0.150(7) 1 d PDU C 2
H50D H 0.5377 0.4344 0.4650 0.182 Uiso 0.150(7) 1 calc PR C 2
H50E H 0.5110 0.3815 0.4196 0.182 Uiso 0.150(7) 1 calc PR C 2
H50F H 0.4570 0.4933 0.4333 0.182 Uiso 0.150(7) 1 calc PR C 2
C51 C 0.6677(3) 0.5006(3) 0.23590(10) 0.0489(9) Uani 1 1 d . . .
C52 C 0.6372(3) 0.4005(3) 0.25149(11) 0.0637(10) Uani 1 1 d . . .
H52A H 0.5690 0.3825 0.2480 0.076 Uiso 1 1 calc R . .
C53 C 0.7910(4) 0.3590(4) 0.27577(13) 0.0836(13) Uani 1 1 d . . .
H53A H 0.8350 0.3088 0.2907 0.100 Uiso 1 1 calc R . .
C54 C 0.7661(3) 0.5205(3) 0.24223(12) 0.0701(11) Uani 1 1 d . . .
H54A H 0.7910 0.5885 0.2317 0.084 Uiso 1 1 calc R . .
C61 C 0.6638(3) 0.5411(3) 0.14661(10) 0.0562(9) Uani 1 1 d . . .
C62 C 0.6536(3) 0.4300(4) 0.13887(14) 0.0843(13) Uani 1 1 d . . .
H62A H 0.6006 0.3923 0.1507 0.101 Uiso 1 1 calc R . .
C63 C 0.7830(6) 0.4270(8) 0.1014(2) 0.133(3) Uani 1 1 d . . .
H63A H 0.8269 0.3857 0.0854 0.159 Uiso 1 1 calc R . .
C64 C 0.7410(3) 0.5905(4) 0.12895(14) 0.0903(14) Uani 1 1 d . . .
H64A H 0.7521 0.6683 0.1334 0.108 Uiso 1 1 calc R . .

loop_
_atom_site_aniso_label
_atom_site_aniso_U_11
_atom_site_aniso_U_22
_atom_site_aniso_U_33
_atom_site_aniso_U_23
_atom_site_aniso_U_13
_atom_site_aniso_U_12
N1 0.097(3) 0.167(5) 0.112(4) -0.006(3) 0.053(3) 0.033(4)
N2 0.122(4) 0.108(4) 0.128(4) -0.054(3) 0.013(3) 0.035(3)
N3 0.076(2) 0.076(2) 0.090(3) 0.008(2) -0.004(2) 0.014(2)
N4 0.098(3) 0.058(2) 0.086(2) 0.0155(19) 0.013(2) 0.024(2)
O1 0.108(3) 0.125(3) 0.105(3) -0.018(2) -0.030(2) 0.043(2)
O2 0.152(3) 0.100(2) 0.086(2) 0.0230(19) 0.008(2) 0.064(2)
O3 0.119(3) 0.053(2) 0.130(3) 0.0130(18) 0.005(2) 0.0042(18)
O4 0.067(2) 0.087(2) 0.108(2) -0.0115(18) 0.0135(17) 0.0207(16)
O5 0.112(2) 0.0762(19) 0.098(2) 0.0016(17) 0.0305(19) 0.0453(18)
O6 0.112(3) 0.080(2) 0.089(2) -0.0310(17) 0.011(2) 0.0084(18)
C1 0.055(2) 0.0394(19) 0.046(2) -0.0015(16) 0.0097(17) -0.0015(17)
C2 0.059(2) 0.0410(19) 0.047(2) 0.0008(17) 0.0061(18) -0.0041(18)
C3 0.057(2) 0.043(2) 0.047(2) -0.0007(16) 0.0026(17) -0.0009(18)
C4 0.059(2) 0.048(2) 0.051(2) 0.0004(17) 0.0110(18) -0.0041(18)
C5 0.055(2) 0.043(2) 0.050(2) 0.0050(17) 0.0028(18) -0.0018(18)
C6 0.047(2) 0.042(2) 0.051(2) 0.0009(17) 0.0064(17) -0.0010(17)
C11 0.057(2) 0.045(2) 0.046(2) 0.0009(18) 0.0056(17) -0.0015(18)
C12 0.094(3) 0.061(2) 0.054(2) -0.001(2) 0.009(2) -0.015(2)
C13 0.123(4) 0.071(3) 0.048(2) -0.008(2) 0.009(2) -0.018(3)
C14 0.101(3) 0.069(3) 0.046(2) 0.001(2) 0.014(2) 0.004(2)
C15 0.114(4) 0.059(3) 0.058(3) 0.008(2) 0.014(2) -0.016(2)
C16 0.096(3) 0.061(3) 0.051(2) 0.001(2) 0.005(2) -0.013(2)
C17 0.190(6) 0.110(4) 0.055(3) 0.001(3) 0.019(4) -0.012(4)
C18 0.138(11) 0.107(10) 0.097(10) 0.008(8) -0.001(8) 0.010(8)
C19 0.248(19) 0.141(16) 0.059(11) -0.006(12) 0.005(15) -0.008(16)
C20 0.274(19) 0.171(17) 0.042(10) 0.039(11) 0.052(12) 0.022(16)
C18A 0.288(15) 0.144(8) 0.060(5) 0.028(5) 0.047(8) -0.041(9)
C19A 0.227(12) 0.238(13) 0.069(5) 0.011(7) -0.045(6) 0.042(10)
C20A 0.272(14) 0.127(7) 0.051(5) -0.017(5) 0.040(7) 0.053(8)
C21 0.062(2) 0.055(2) 0.051(2) -0.0011(19) 0.0089(19) 0.009(2)
C22 0.074(3) 0.053(2) 0.054(2) 0.0026(19) 0.000(2) 0.005(2)
C26 0.075(3) 0.061(3) 0.064(2) -0.001(2) -0.001(2) 0.006(2)
C23 0.080(3) 0.084(3) 0.063(3) -0.002(2) -0.008(2) 0.023(3)
C24 0.093(3) 0.070(3) 0.060(3) 0.013(2) 0.005(3) 0.029(3)
C25 0.097(3) 0.041(2) 0.076(3) 0.003(2) 0.019(3) 0.009(2)
C27B 0.181(13) 0.175(19) 0.184(12) -0.086(14) -0.095(10) 0.055(14)
C27A 0.104(13) 0.18(3) 0.079(13) -0.057(14) 0.007(10) -0.002(14)
C28 0.098(4) 0.064(3) 0.153(5) 0.000(3) 0.016(3) 0.019(3)
C29 0.148(5) 0.060(3) 0.192(6) -0.006(3) -0.023(5) -0.017(3)
C31 0.064(3) 0.050(2) 0.048(2) 0.0053(18) 0.0122(19) 0.0106(19)
C32 0.074(3) 0.063(2) 0.056(2) 0.001(2) 0.005(2) 0.007(2)
C33 0.096(4) 0.053(2) 0.059(2) -0.006(2) 0.018(2) 0.014(2)
C34 0.082(3) 0.055(2) 0.066(3) -0.002(2) 0.020(2) 0.022(2)
C35 0.064(3) 0.058(3) 0.072(3) 0.006(2) 0.015(2) 0.016(2)
C36 0.070(3) 0.050(2) 0.064(2) -0.0025(18) 0.014(2) 0.008(2)
C37 0.130(5) 0.125(5) 0.118(4) -0.059(4) -0.022(4) 0.007(4)
C38 0.116(4) 0.111(4) 0.117(4) -0.006(3) 0.052(3) 0.028(3)
C39 0.072(3) 0.155(5) 0.161(5) -0.083(4) -0.010(3) 0.017(3)
C41 0.059(2) 0.051(2) 0.051(2) 0.0049(18) 0.010(2) 0.0077(19)
C42 0.076(3) 0.078(3) 0.058(2) 0.008(2) 0.002(2) -0.016(2)
C43 0.080(3) 0.090(3) 0.055(3) 0.004(2) -0.003(2) -0.015(2)
C44 0.070(3) 0.094(3) 0.052(2) 0.018(2) 0.008(2) 0.005(2)
C45 0.074(3) 0.098(3) 0.060(3) 0.019(2) 0.014(2) -0.018(2)
C46 0.064(3) 0.074(3) 0.054(2) 0.005(2) 0.011(2) -0.005(2)
C47 0.117(4) 0.171(5) 0.067(3) 0.040(3) -0.006(3) -0.005(4)
C48 0.147(7) 0.266(10) 0.052(4) 0.011(5) 0.019(4) -0.028(7)
C49 0.240(10) 0.166(7) 0.140(7) 0.096(6) -0.020(7) -0.008(7)
C50 0.126(6) 0.217(9) 0.075(4) 0.050(5) -0.033(4) -0.020(6)
C48A 0.154(19) 0.19(2) 0.073(16) 0.041(16) -0.006(17) 0.005(19)
C49A 0.109(17) 0.19(2) 0.079(16) 0.062(16) -0.032(15) 0.028(17)
C50A 0.120(18) 0.19(2) 0.057(15) 0.049(16) 0.011(14) 0.000(18)
C51 0.051(2) 0.047(2) 0.049(2) -0.0044(17) 0.0071(17) 0.0019(18)
C52 0.068(3) 0.049(2) 0.075(3) 0.007(2) 0.012(2) 0.004(2)
C53 0.088(4) 0.077(3) 0.085(3) 0.014(3) -0.002(3) 0.039(3)
C54 0.069(3) 0.066(3) 0.075(3) 0.013(2) -0.003(2) 0.013(2)
C61 0.065(3) 0.057(2) 0.047(2) -0.0037(18) 0.0034(19) 0.005(2)
C62 0.087(3) 0.071(3) 0.095(3) -0.024(3) 0.013(3) 0.012(3)
C63 0.128(6) 0.163(7) 0.110(5) -0.043(5) 0.030(4) 0.056(6)
C64 0.083(3) 0.098(3) 0.094(3) 0.006(3) 0.037(3) 0.008(3)

loop_
_atom_type_symbol
_atom_type_description
_atom_type_scat_dispersion_real
_atom_type_scat_dispersion_imag
_atom_type_scat_source
C C 0.0033 0.0016 'International Tables Vol C Tables 4.2.6.8 and 6.1.1.4'
H H 0.0000 0.0000 'International Tables Vol C Tables 4.2.6.8 and 6.1.1.4'
N N 0.0061 0.0033 'International Tables Vol C Tables 4.2.6.8 and 6.1.1.4'
O O 0.0106 0.0060 'International Tables Vol C Tables 4.2.6.8 and 6.1.1.4'

loop_
_geom_angle_atom_site_label_1
_geom_angle_atom_site_label_2
_geom_angle_atom_site_label_3
_geom_angle
C63 N1 C64 115.7(5)
C63 N2 C62 114.3(5)
C53 N3 C54 114.8(4)
C53 N4 C52 115.2(4)
C27A O1 C23 114.5(9)
C27A O1 C27B 59.0(12)
C23 O1 C27B 119.6(5)
C24 O2 C28 118.6(3)
C25 O3 C29 118.4(4)
C35 O4 C39 117.4(3)
C34 O5 C38 115.8(3)
C33 O6 C37 117.2(4)
C2 C1 C6 120.6(3)
C2 C1 C61 120.2(3)
C6 C1 C61 119.3(3)
C1 C2 C3 119.1(3)
C1 C2 C11 120.6(3)
C3 C2 C11 120.3(3)
C2 C3 C4 120.1(3)
C2 C3 C21 119.3(3)
C4 C3 C21 120.5(3)
C5 C4 C3 120.4(3)
C5 C4 C31 121.7(3)
C3 C4 C31 117.9(3)
C6 C5 C4 119.2(3)
C6 C5 C41 118.1(3)
C4 C5 C41 122.7(3)
C5 C6 C1 120.6(3)
C5 C6 C51 118.3(3)
C1 C6 C51 121.0(3)
C16 C11 C12 116.1(3)
C16 C11 C2 122.2(3)
C12 C11 C2 121.7(3)
C13 C12 C11 122.5(4)
C14 C13 C12 121.2(4)
C13 C14 C15 116.2(3)
C13 C14 C17 121.0(4)
C15 C14 C17 122.7(4)
C16 C15 C14 122.8(4)
C11 C16 C15 121.2(4)
C20A C17 C18 124.1(12)
C20A C17 C18A 113.0(5)
C18 C17 C18A 36.0(8)
C20A C17 C19 49.6(9)
C18 C17 C19 110.2(8)
C18A C17 C19 133.0(10)
C20A C17 C14 112.3(5)
C18 C17 C14 122.1(12)
C18A C17 C14 111.1(5)
C19 C17 C14 115.9(10)
C20A C17 C19A 108.0(5)
C18 C17 C19A 69.4(8)
C18A C17 C19A 105.4(5)
C19 C17 C19A 59.3(9)
C14 C17 C19A 106.5(5)
C20A C17 C20 55.2(8)
C18 C17 C20 105.1(8)
C18A C17 C20 72.3(8)
C19 C17 C20 104.5(8)
C14 C17 C20 95.6(7)
C19A C17 C20 156.7(8)
C22 C21 C26 120.0(3)
C22 C21 C3 117.7(3)
C26 C21 C3 122.3(3)
C21 C22 C25 119.0(4)
C23 C26 C21 119.5(4)
C24 C23 C26 121.9(4)
C24 C23 O1 116.9(4)
C26 C23 O1 121.2(4)
C23 C24 O2 118.8(5)
C23 C24 C25 118.4(4)
O2 C24 C25 122.5(4)
O3 C25 C24 116.9(4)
O3 C25 C22 122.1(4)
C24 C25 C22 121.1(4)
C36 C31 C32 120.6(3)
C36 C31 C4 118.4(3)
C32 C31 C4 120.8(3)
C33 C32 C31 119.1(4)
O6 C33 C32 124.0(4)
O6 C33 C34 115.4(4)
C32 C33 C34 120.6(4)
C35 C34 O5 120.0(4)
C35 C34 C33 119.6(4)
O5 C34 C33 120.3(4)
O4 C35 C36 122.9(4)
O4 C35 C34 116.4(4)
C36 C35 C34 120.6(4)
C35 C36 C31 119.4(4)
C42 C41 C46 116.9(3)
C42 C41 C5 121.0(3)
C46 C41 C5 121.8(3)
C41 C42 C43 122.9(4)
C44 C43 C42 120.5(4)
C43 C44 C45 117.2(4)
C43 C44 C47 121.8(4)
C45 C44 C47 120.9(4)
C44 C45 C46 122.1(4)
C41 C46 C45 120.3(4)
C48 C47 C49 108.0(6)
C48 C47 C44 109.1(4)
C49 C47 C44 108.3(5)
C48 C47 C50A 57.6(14)
C49 C47 C50A 51.1(13)
C44 C47 C50A 115.8(14)
C48 C47 C50 108.9(6)
C49 C47 C50 110.5(6)
C44 C47 C50 112.0(4)
C50A C47 C50 132.1(14)
C48 C47 C49A 147.2(13)
C49 C47 C49A 62.9(14)
C44 C47 C49A 103.6(13)
C50A C47 C49A 109.9(9)
C50 C47 C49A 54.1(14)
C48 C47 C48A 57.6(14)
C49 C47 C48A 142.8(13)
C44 C47 C48A 108.9(13)
C50A C47 C48A 109.4(9)
C50 C47 C48A 55.4(14)
C49A C47 C48A 109.0(10)
C54 C51 C52 114.7(3)
C54 C51 C6 122.9(3)
C52 C51 C6 122.3(3)
N4 C52 C51 123.6(4)
N3 C53 N4 127.5(4)
N3 C54 C51 124.3(4)
C62 C61 C64 114.9(4)
C62 C61 C1 122.7(4)
C64 C61 C1 122.4(4)
N2 C62 C61 125.0(5)
N2 C63 N1 127.7(6)
N1 C64 C61 122.5(5)

loop_
_geom_bond_atom_site_label_1
_geom_bond_atom_site_label_2
_geom_bond_distance
N1 C63 1.309(8)
N1 C64 1.331(6)
N2 C63 1.301(8)
N2 C62 1.315(5)
N3 C53 1.309(5)
N3 C54 1.329(5)
N4 C53 1.321(5)
N4 C52 1.322(4)
O1 C27A 1.260(19)
O1 C23 1.382(5)
O1 C27B 1.450(17)
O2 C24 1.369(5)
O2 C28 1.398(5)
O3 C25 1.354(5)
O3 C29 1.396(6)
O4 C35 1.371(4)
O4 C39 1.428(5)
O5 C34 1.376(4)
O5 C38 1.393(5)
O6 C33 1.364(4)
O6 C37 1.419(6)
C1 C2 1.387(4)
C1 C6 1.401(4)
C1 C61 1.486(5)
C2 C3 1.398(4)
C2 C11 1.484(4)
C3 C4 1.405(4)
C3 C21 1.491(5)
C4 C5 1.391(4)
C4 C31 1.500(4)
C5 C6 1.385(4)
C5 C41 1.489(5)
C6 C51 1.481(5)
C11 C16 1.367(5)
C11 C12 1.383(5)
C12 C13 1.373(5)
C13 C14 1.367(5)
C14 C15 1.377(5)
C14 C17 1.530(6)
C15 C16 1.371(5)
C17 C20A 1.490(7)
C17 C18 1.499(10)
C17 C18A 1.503(7)
C17 C19 1.523(10)
C17 C19A 1.591(7)
C17 C20 1.598(10)
C21 C22 1.372(5)
C21 C26 1.385(5)
C22 C25 1.387(5)
C26 C23 1.362(5)
C23 C24 1.362(6)
C24 C25 1.378(6)
C31 C36 1.378(5)
C31 C32 1.383(5)
C32 C33 1.374(5)
C33 C34 1.378(5)
C34 C35 1.374(5)
C35 C36 1.372(5)
C41 C42 1.369(5)
C41 C46 1.369(5)
C42 C43 1.381(5)
C43 C44 1.358(5)
C44 C45 1.379(5)
C44 C47 1.537(6)
C45 C46 1.392(5)
C47 C48 1.524(7)
C47 C49 1.534(7)
C47 C50A 1.539(10)
C47 C50 1.540(6)
C47 C49A 1.547(10)
C47 C48A 1.559(10)
C51 C54 1.359(5)
C51 C52 1.372(5)
C61 C62 1.356(5)
C61 C64 1.361(5)
